data_1530917
loop_
_publ_author_name
'Tsurumi, T.'
'Urabe, K.'
'Ikawa, H.'
'Nishimura, T.'
'Udagawa, S.'

_publ_section_title
;
 Crystal structure and charge compensation mechanism of beta prime prime
 -alumina type R+ -gallate (R=K+, (N H4)+)
;
_journal_name_full 'Journal of Solid State Chemistry'
_journal_page_first 154
_journal_page_last 163
_journal_volume 71
_journal_year 1987
_chemical_formula_sum 'Ga10.76 H6.4 N1.6 O17.39'
_chemical_name_systematic '(N H4)1.6 Ga10.76 O17.39'
_space_group_IT_number 166
_symmetry_space_group_name_Hall '-R 3 2"'
_symmetry_space_group_name_H-M 'R -3 m :H'
_cell_angle_alpha 90
_cell_angle_beta 90
_cell_angle_gamma 120
_cell_formula_units_Z 3
_cell_length_a 5.836
_cell_length_b 5.836
_cell_length_c 35.57
_cell_volume 1049.168
_citation_journal_id_ASTM JSSCBI
_cod_data_source_file Tsurumi_JSSCBI_1987_1495.cif
_cod_data_source_block H6.4Ga10.76N1.6O17.39
_cod_original_formula_sum 'H6.4 Ga10.76 N1.6 O17.39'
_cod_database_code 1530917

loop_
_symmetry_equiv_pos_as_xyz
x,y,z
-y,x-y,z
-x+y,-x,z
y,x,-z
-x,-x+y,-z
x-y,-y,-z
-x,-y,-z
y,-x+y,-z
x-y,x,-z
-y,-x,z
x,x-y,z
-x+y,y,z
x+2/3,y+1/3,z+1/3
-y+2/3,x-y+1/3,z+1/3
-x+y+2/3,-x+1/3,z+1/3
y+2/3,x+1/3,-z+1/3
-x+2/3,-x+y+1/3,-z+1/3
x-y+2/3,-y+1/3,-z+1/3
-x+2/3,-y+1/3,-z+1/3
y+2/3,-x+y+1/3,-z+1/3
x-y+2/3,x+1/3,-z+1/3
-y+2/3,-x+1/3,z+1/3
x+2/3,x-y+1/3,z+1/3
-x+y+2/3,y+1/3,z+1/3
x+1/3,y+2/3,z+2/3
-y+1/3,x-y+2/3,z+2/3
-x+y+1/3,-x+2/3,z+2/3
y+1/3,x+2/3,-z+2/3
-x+1/3,-x+y+2/3,-z+2/3
x-y+1/3,-y+2/3,-z+2/3
-x+1/3,-y+2/3,-z+2/3
y+1/3,-x+y+2/3,-z+2/3
x-y+1/3,x+2/3,-z+2/3
-y+1/3,-x+2/3,z+2/3
x+1/3,x-y+2/3,z+2/3
-x+y+1/3,y+2/3,z+2/3

loop_
_atom_site_label
_atom_site_type_symbol
_atom_site_fract_x
_atom_site_fract_y
_atom_site_fract_z
_atom_site_occupancy
_atom_site_U_iso_or_equiv
Ga5 Ga+3 0.8312 -0.8312 0.219 0.06 0.0
Ga2 Ga+3 0 0 0.34956 0.98 0.0
Ga7 Ga+3 0.8278 -0.8278 0.4682 0.02 0.0
O3 O-2 0 0 0.2965 1 0.0
O6 O-2 0.5 0 0.5 0.13 0.0
Ga4 Ga+3 0 0 0 1 0.0
O5 O-2 0 0 0.5 1 0.0
O1 O-2 0.1585 -0.1585 0.0333 1 0.0
O4 O-2 0 0 0.0942 1 0.0
O2 O-2 0.1633 -0.1633 0.2358 1 0.0
Ga3 Ga+3 0 0 0.4496 0.92 0.0
N1 N-3 0 0 0.1674 0.8 0.0
Ga1 Ga+3 0.1684 -0.1684 -0.0694 0.9 0.0
Ga6 Ga+3 0 0 0.1959 0.04 0.0
